data_7031128
loop_
_publ_author_name
'Chapurina, Yulia'
'Klitzke, Joice'
'Casagrande, Jr, Osvaldo de L'
'Awada, Mouhamad'
'Dorcet, Vincent'
'Kirillov, Evgueni'
'Carpentier, Jean-Fran\,cois'

_publ_section_title
;
 Scandium versus yttrium{amino-alkoxy-bis(phenolate)} complexes for the
 stereoselective ring-opening polymerization of racemic lactide and
 \b-butyrolactone.
;
_journal_issue 38
_journal_name_full 'Dalton transactions (Cambridge, England : 2003)'
_journal_page_first 14322
_journal_page_last 14333
_journal_paper_doi 10.1039/c4dt01206b
_journal_volume 43
_journal_year 2014
_chemical_compound_source 'synthesis as described'
_chemical_formula_moiety 'C42 H60 N3 O2 Sc Si2'
_chemical_formula_sum 'C42 H60 N3 O2 Sc Si2'
_chemical_formula_weight 740.07
_chemical_name_systematic
;
 ?
;
_space_group_IT_number 2
_symmetry_cell_setting triclinic
_symmetry_Int_Tables_number 2
_symmetry_space_group_name_Hall '-P 1'
_symmetry_space_group_name_H-M 'P -1'
_atom_sites_solution_hydrogens geom
_atom_sites_solution_primary direct
_atom_sites_solution_secondary difmap
_audit_conform_dict_location ftp://ftp.iucr.org/pub/cif_core.dic
_audit_conform_dict_name cif_core.dic
_audit_conform_dict_version 2.3
_audit_creation_date 2013-01-09T11:05:01-00:00
_audit_creation_method 'WinGX routine CIF_UPDATE'
_cell_angle_alpha 84.6900(10)
_cell_angle_beta 85.6890(10)
_cell_angle_gamma 82.7970(10)
_cell_formula_units_Z 2
_cell_length_a 10.4197(3)
_cell_length_b 13.9848(4)
_cell_length_c 14.8410(3)
_cell_measurement_reflns_used 8858
_cell_measurement_temperature 150(2)
_cell_measurement_theta_max 25.98
_cell_measurement_theta_min 2.34
_cell_measurement_wavelength 0.71073
_cell_volume 2131.89(10)
_computing_cell_refinement 'Bruker APEX2 (Bruker, 2006)'
_computing_data_collection 'Bruker APEX2 (Bruker, 2006)'
_computing_data_reduction 'Bruker APEX2 (Bruker, 2006)'
_computing_molecular_graphics 'Ortep-3 for Windows (Farrugia, 1997)'
_computing_publication_material
;
           WinGX publication routines (Farrugia, 1999),
           CRYSCAL (T. Roisnel, local program)
;
_computing_structure_refinement 'SHELXL-97 (Sheldrick, 1997)'
_computing_structure_solution 'SIR97 (Altomare et al., 1999)'
_diffrn_ambient_temperature 150(2)
_diffrn_detector 'CCD plate'
_diffrn_measured_fraction_theta_full 0.997
_diffrn_measured_fraction_theta_max 0.997
_diffrn_measurement_device_type 'APEXII, Bruker-AXS'
_diffrn_measurement_method 'CCD rotation images, thin slices'
_diffrn_radiation_monochromator graphite
_diffrn_radiation_probe x-ray
_diffrn_radiation_type MoK\a
_diffrn_radiation_wavelength 0.71073
_diffrn_reflns_av_R_equivalents 0.0419
_diffrn_reflns_av_unetI/netI 0.0481
_diffrn_reflns_limit_h_max 13
_diffrn_reflns_limit_h_min -13
_diffrn_reflns_limit_k_max 18
_diffrn_reflns_limit_k_min -17
_diffrn_reflns_limit_l_max 19
_diffrn_reflns_limit_l_min -19
_diffrn_reflns_number 34295
_diffrn_reflns_theta_full 27.48
_diffrn_reflns_theta_max 27.48
_diffrn_reflns_theta_min 2.94
_exptl_absorpt_coefficient_mu 0.265
_exptl_absorpt_correction_T_max 0.928
_exptl_absorpt_correction_T_min 0.870
_exptl_absorpt_correction_type multi-scan
_exptl_absorpt_process_details
;
  [Sheldrick, G.M. (2002). SADABS Bruker AXS Inc., Madison, Wisconsin, USA]
;
_exptl_crystal_colour colourless
_exptl_crystal_density_diffrn 1.153
_exptl_crystal_density_method 'not measured'
_exptl_crystal_description prism
_exptl_crystal_F_000 796
_exptl_crystal_size_max 0.4
_exptl_crystal_size_mid 0.3
_exptl_crystal_size_min 0.28
_refine_diff_density_max 0.445
_refine_diff_density_min -0.279
_refine_diff_density_rms 0.052
_refine_ls_extinction_method none
_refine_ls_goodness_of_fit_ref 1.042
_refine_ls_hydrogen_treatment mixed
_refine_ls_matrix_type full
_refine_ls_number_parameters 479
_refine_ls_number_reflns 9747
_refine_ls_number_restraints 0
_refine_ls_restrained_S_all 1.042
_refine_ls_R_factor_all 0.0593
_refine_ls_R_factor_gt 0.0442
_refine_ls_shift/su_max 0.04
_refine_ls_shift/su_mean 0.002
_refine_ls_structure_factor_coef Fsqd
_refine_ls_weighting_details 'calc w=1/[\s^2^(Fo^2^)+(0.0561P)^2^+0.5447P] where P=(Fo^2^+2Fc^2^)/3'
_refine_ls_weighting_scheme calc
_refine_ls_wR_factor_gt 0.1095
_refine_ls_wR_factor_ref 0.1177
_reflns_number_gt 7707
_reflns_number_total 9747
_reflns_threshold_expression >2sigma(I)
_cod_data_source_file c4dt01206b2.cif
_cod_data_source_block KIR869
_cod_depositor_comments 'Adding full bibliography for 7031125--7031131.cif.'
_cod_database_code 7031128

loop_
_symmetry_equiv_pos_as_xyz
'x, y, z'
'-x, -y, -z'

loop_
_atom_site_label
_atom_site_type_symbol
_atom_site_fract_x
_atom_site_fract_y
_atom_site_fract_z
_atom_site_U_iso_or_equiv
_atom_site_adp_type
_atom_site_occupancy
_atom_site_symmetry_multiplicity
_atom_site_calc_flag
_atom_site_refinement_flags
_atom_site_disorder_assembly
_atom_site_disorder_group
Sc1 Sc 0.15521(3) 0.23757(2) 0.734573(19) 0.01742(9) Uani 1 1 d . . .
Si1 Si 0.26366(5) 0.11846(4) 0.57551(4) 0.03038(13) Uani 1 1 d . A .
H1 H 0.164(2) 0.1977(16) 0.5575(14) 0.05 Uiso 1 1 d . . .
Si2 Si 0.37003(6) 0.03528(4) 0.75631(4) 0.03824(15) Uani 1 1 d . . .
H2 H 0.328(2) 0.0438(15) 0.8498(14) 0.05 Uiso 1 1 d . . .
N1 N 0.26775(14) 0.11237(10) 0.69055(10) 0.0272(3) Uani 1 1 d . A .
C2 C 0.4155(2) 0.14502(16) 0.50846(14) 0.0433(5) Uani 1 1 d . . .
H2A H 0.4385 0.2075 0.5228 0.065 Uiso 1 1 calc R B .
H2B H 0.4021 0.1475 0.4436 0.065 Uiso 1 1 calc R . .
H2C H 0.4859 0.0941 0.5237 0.065 Uiso 1 1 calc R . .
C3 C 0.2126(2) 0.01029(16) 0.52749(16) 0.0490(6) Uani 1 1 d . . .
H3A H 0.2844 -0.0422 0.5285 0.073 Uiso 1 1 calc R B .
H3B H 0.1893 0.0278 0.4648 0.073 Uiso 1 1 calc R . .
H3C H 0.1376 -0.0111 0.5641 0.073 Uiso 1 1 calc R . .
C4A C 0.540(3) 0.069(3) 0.7580(13) 0.088(4) Uani 0.5 1 d P A 1
H4A1 H 0.5358 0.1377 0.767 0.132 Uiso 0.5 1 calc PR A 1
H4A2 H 0.5879 0.0558 0.7001 0.132 Uiso 0.5 1 calc PR A 1
H4A3 H 0.5841 0.0303 0.8076 0.132 Uiso 0.5 1 calc PR A 1
C4B C 0.541(3) 0.060(3) 0.7273(13) 0.088(4) Uani 0.5 1 d P A 2
H4B1 H 0.5482 0.1278 0.7348 0.132 Uiso 0.5 1 calc PR A 2
H4B2 H 0.5655 0.0465 0.6643 0.132 Uiso 0.5 1 calc PR A 2
H4B3 H 0.5985 0.0182 0.7677 0.132 Uiso 0.5 1 calc PR A 2
C5 C 0.3706(4) -0.09387(19) 0.7394(2) 0.0870(11) Uani 1 1 d . A .
H5A H 0.2858 -0.1141 0.7598 0.13 Uiso 1 1 calc R . .
H5B H 0.4378 -0.1325 0.7744 0.13 Uiso 1 1 calc R . .
H5C H 0.3886 -0.1035 0.6748 0.13 Uiso 1 1 calc R . .
O11 O 0.25580(11) 0.33728(8) 0.67262(7) 0.0214(3) Uani 1 1 d . B .
C12 C 0.24463(15) 0.43363(12) 0.65255(10) 0.0192(3) Uani 1 1 d . . .
C13 C 0.35099(15) 0.48761(12) 0.65309(10) 0.0180(3) Uani 1 1 d . B .
C14 C 0.32833(16) 0.58723(12) 0.63073(10) 0.0221(4) Uani 1 1 d . . .
H14 H 0.3988 0.6242 0.6308 0.026 Uiso 1 1 calc R B .
C15 C 0.20804(17) 0.63537(13) 0.60834(11) 0.0258(4) Uani 1 1 d . B .
C16 C 0.10519(17) 0.58082(13) 0.61019(11) 0.0259(4) Uani 1 1 d . . .
H16 H 0.0218 0.6119 0.5964 0.031 Uiso 1 1 calc R B .
C17 C 0.12237(16) 0.48131(13) 0.63194(11) 0.0226(4) Uani 1 1 d . B .
C18 C 0.48661(15) 0.43816(12) 0.67850(10) 0.0198(3) Uani 1 1 d . . .
C19 C 0.47688(17) 0.38767(13) 0.77579(11) 0.0253(4) Uani 1 1 d . B .
H19A H 0.5638 0.3615 0.7938 0.038 Uiso 1 1 calc R . .
H19B H 0.423 0.3349 0.7772 0.038 Uiso 1 1 calc R . .
H19C H 0.4377 0.4347 0.8179 0.038 Uiso 1 1 calc R . .
C20 C 0.53392(16) 0.35916(13) 0.61320(12) 0.0251(4) Uani 1 1 d . B .
H20A H 0.5303 0.3875 0.5504 0.038 Uiso 1 1 calc R . .
H20B H 0.4781 0.3073 0.6231 0.038 Uiso 1 1 calc R . .
H20C H 0.6234 0.3327 0.6247 0.038 Uiso 1 1 calc R . .
C21 C 0.58120(15) 0.51454(12) 0.67265(10) 0.0209(3) Uani 1 1 d . B .
C22 C 0.65213(16) 0.53887(12) 0.59190(11) 0.0217(4) Uani 1 1 d . . .
H22 H 0.6484 0.5028 0.5412 0.026 Uiso 1 1 calc R B .
C23 C 0.72791(17) 0.61442(13) 0.58387(12) 0.0272(4) Uani 1 1 d . B .
H23 H 0.774 0.6299 0.5278 0.033 Uiso 1 1 calc R . .
C24 C 0.73668(19) 0.66723(14) 0.65693(13) 0.0345(4) Uani 1 1 d . . .
H24 H 0.7883 0.7191 0.6516 0.041 Uiso 1 1 calc R B .
C25 C 0.6690(2) 0.64337(16) 0.73808(13) 0.0404(5) Uani 1 1 d . B .
H25 H 0.6749 0.6787 0.789 0.048 Uiso 1 1 calc R . .
C26 C 0.59263(19) 0.56844(15) 0.74576(12) 0.0327(4) Uani 1 1 d . . .
H26 H 0.5469 0.5533 0.8021 0.039 Uiso 1 1 calc R B .
C27 C 0.1908(2) 0.74334(14) 0.58580(15) 0.0405(5) Uani 1 1 d . . .
H27A H 0.1019 0.7643 0.569 0.061 Uiso 1 1 calc R B .
H27B H 0.2518 0.7603 0.535 0.061 Uiso 1 1 calc R . .
H27C H 0.2077 0.7757 0.6388 0.061 Uiso 1 1 calc R . .
C28 C 0.00809(16) 0.42452(13) 0.63656(11) 0.0261(4) Uani 1 1 d . . .
H28A H 0.0205 0.3804 0.5873 0.031 Uiso 1 1 calc R B .
H28B H -0.0711 0.4699 0.6257 0.031 Uiso 1 1 calc R . .
O31 O 0.14865(11) 0.25269(8) 0.86436(7) 0.0214(3) Uani 1 1 d . B .
C32 C 0.06526(16) 0.29703(12) 0.92566(11) 0.0219(4) Uani 1 1 d . . .
C33 C 0.06210(18) 0.26383(13) 1.01900(11) 0.0257(4) Uani 1 1 d . B .
C34 C -0.03533(19) 0.30849(14) 1.07640(12) 0.0323(4) Uani 1 1 d . . .
H34 H -0.0395 0.2857 1.1387 0.039 Uiso 1 1 calc R B .
C35 C -0.12662(19) 0.38438(15) 1.04749(13) 0.0337(4) Uani 1 1 d . B .
C36 C -0.11562(18) 0.41928(14) 0.95702(13) 0.0310(4) Uani 1 1 d . . .
H36 H -0.1746 0.4725 0.9358 0.037 Uiso 1 1 calc R B .
C37 C -0.02032(17) 0.37824(12) 0.89642(11) 0.0236(4) Uani 1 1 d . B .
C38 C 0.16405(19) 0.18298(13) 1.05438(11) 0.0286(4) Uani 1 1 d . . .
C39 C 0.1513(2) 0.16595(16) 1.15928(12) 0.0402(5) Uani 1 1 d . B .
H39A H 0.16 0.2262 1.186 0.06 Uiso 1 1 calc R . .
H39B H 0.2196 0.1156 1.1797 0.06 Uiso 1 1 calc R . .
H39C H 0.0663 0.1453 1.1785 0.06 Uiso 1 1 calc R . .
C40 C 0.1424(2) 0.08758(13) 1.01629(13) 0.0339(4) Uani 1 1 d . B .
H40A H 0.0516 0.0763 1.0287 0.051 Uiso 1 1 calc R . .
H40B H 0.1986 0.0338 1.0453 0.051 Uiso 1 1 calc R . .
H40C H 0.1634 0.092 0.9507 0.051 Uiso 1 1 calc R . .
C41 C 0.30221(18) 0.20985(13) 1.03015(11) 0.0280(4) Uani 1 1 d . B .
C42 C 0.4077(2) 0.14039(16) 1.02063(16) 0.0469(6) Uani 1 1 d . . .
H42 H 0.3942 0.0742 1.0237 0.056 Uiso 1 1 calc R B .
C43 C 0.5336(2) 0.16519(19) 1.00655(19) 0.0592(7) Uani 1 1 d . B .
H43 H 0.6044 0.116 1 0.071 Uiso 1 1 calc R . .
C44 C 0.5559(2) 0.26035(18) 1.00203(14) 0.0448(5) Uani 1 1 d . . .
H44 H 0.6417 0.2773 0.9928 0.054 Uiso 1 1 calc R B .
C45 C 0.4522(2) 0.33071(16) 1.01106(12) 0.0374(5) Uani 1 1 d . B .
H45 H 0.4664 0.3968 1.0077 0.045 Uiso 1 1 calc R . .
C46 C 0.3266(2) 0.30584(14) 1.02502(12) 0.0323(4) Uani 1 1 d . . .
H46 H 0.2561 0.3554 1.0312 0.039 Uiso 1 1 calc R B .
C47 C -0.2331(2) 0.42774(18) 1.11169(15) 0.0478(6) Uani 1 1 d . . .
H47A H -0.2435 0.4983 1.1001 0.072 Uiso 1 1 calc R B .
H47B H -0.2102 0.4099 1.1744 0.072 Uiso 1 1 calc R . .
H47C H -0.3146 0.4031 1.1022 0.072 Uiso 1 1 calc R . .
C48 C -0.00172(17) 0.42690(12) 0.80213(11) 0.0243(4) Uani 1 1 d . . .
H48A H -0.067 0.4846 0.7958 0.029 Uiso 1 1 calc R B .
H48B H 0.0849 0.4498 0.7956 0.029 Uiso 1 1 calc R . .
N51A N -0.04305(14) 0.16523(10) 0.73515(10) 0.0259(3) Uani 0.667(2) 1 d P B 1
C52A C -0.0810(3) 0.1439(3) 0.6471(2) 0.0457(8) Uani 0.667(2) 1 d P B 1
H52A H -0.0898 0.2035 0.6067 0.068 Uiso 0.667(2) 1 calc PR B 1
H52B H -0.1641 0.1172 0.6549 0.068 Uiso 0.667(2) 1 calc PR B 1
H52C H -0.0146 0.0967 0.6207 0.068 Uiso 0.667(2) 1 calc PR B 1
C53A C -0.0298(3) 0.0757(2) 0.7970(2) 0.0410(7) Uani 0.667(2) 1 d P B 1
H53A H -0.0048 0.0907 0.856 0.061 Uiso 0.667(2) 1 calc PR B 1
H53B H 0.037 0.0284 0.7711 0.061 Uiso 0.667(2) 1 calc PR B 1
H53C H -0.1127 0.0488 0.8048 0.061 Uiso 0.667(2) 1 calc PR B 1
C54A C -0.1440(3) 0.23624(19) 0.77688(18) 0.0275(5) Uani 0.667(2) 1 d P B 1
H54A H -0.2303 0.2146 0.7739 0.033 Uiso 0.667(2) 1 calc PR B 1
H54B H -0.1282 0.2381 0.8416 0.033 Uiso 0.667(2) 1 calc PR B 1
C55A C -0.14413(17) 0.33396(14) 0.73108(14) 0.0325(4) Uani 0.667(2) 1 d P B 1
H55A H -0.2058 0.3798 0.7646 0.039 Uiso 0.667(2) 1 calc PR B 1
H55B H -0.1734 0.3346 0.6691 0.039 Uiso 0.667(2) 1 calc PR B 1
N51B N -0.04305(14) 0.16523(10) 0.73515(10) 0.0259(3) Uani 0.333(2) 1 d P B 2
C52B C -0.0426(7) 0.0775(6) 0.6782(5) 0.0457(8) Uani 0.333(2) 1 d P B 2
H52D H -0.0182 0.0963 0.6146 0.068 Uiso 0.333(2) 1 calc PR B 2
H52E H -0.1293 0.0565 0.683 0.068 Uiso 0.333(2) 1 calc PR B 2
H52F H 0.02 0.0242 0.7012 0.068 Uiso 0.333(2) 1 calc PR B 2
C53B C -0.0846(6) 0.1311(5) 0.8281(5) 0.0410(7) Uani 0.333(2) 1 d P B 2
H53D H -0.017 0.0828 0.853 0.061 Uiso 0.333(2) 1 calc PR B 2
H53E H -0.1651 0.1018 0.8275 0.061 Uiso 0.333(2) 1 calc PR B 2
H53F H -0.0993 0.1858 0.8659 0.061 Uiso 0.333(2) 1 calc PR B 2
C54B C -0.1451(5) 0.2383(4) 0.6956(4) 0.0275(5) Uani 0.333(2) 1 d P B 2
H54C H -0.1302 0.2447 0.6288 0.033 Uiso 0.333(2) 1 calc PR B 2
H54D H -0.2312 0.2158 0.7105 0.033 Uiso 0.333(2) 1 calc PR B 2
C55B C -0.14413(17) 0.33396(14) 0.73108(14) 0.0325(4) Uani 0.333(2) 1 d P B 2
H55C H -0.1789 0.3308 0.7951 0.039 Uiso 0.333(2) 1 calc PR B 2
H55D H -0.2022 0.3828 0.6961 0.039 Uiso 0.333(2) 1 calc PR B 2
N56 N -0.01223(13) 0.36577(10) 0.72585(9) 0.0221(3) Uani 1 1 d . B .

loop_
_atom_site_aniso_label
_atom_site_aniso_U_11
_atom_site_aniso_U_22
_atom_site_aniso_U_33
_atom_site_aniso_U_23
_atom_site_aniso_U_13
_atom_site_aniso_U_12
Sc1 0.01540(17) 0.01813(17) 0.01896(15) -0.00191(12) -0.00149(11) -0.00245(12)
Si1 0.0321(3) 0.0247(3) 0.0348(3) -0.0105(2) 0.0010(2) -0.0012(2)
Si2 0.0369(3) 0.0318(3) 0.0431(3) -0.0021(2) -0.0025(2) 0.0063(2)
N1 0.0246(8) 0.0210(8) 0.0357(8) -0.0056(6) 0.0007(6) -0.0010(6)
C2 0.0492(14) 0.0415(12) 0.0388(11) -0.0129(9) 0.0099(10) -0.0045(10)
C3 0.0574(15) 0.0374(12) 0.0555(14) -0.0204(10) -0.0026(11) -0.0077(11)
C4A 0.0447(19) 0.117(7) 0.096(11) 0.041(11) -0.035(10) -0.003(3)
C4B 0.0447(19) 0.117(7) 0.096(11) 0.041(11) -0.035(10) -0.003(3)
C5 0.143(3) 0.0374(15) 0.079(2) 0.0011(14) -0.038(2) 0.0103(17)
O11 0.0160(6) 0.0213(6) 0.0265(6) 0.0003(5) -0.0005(5) -0.0026(5)
C12 0.0188(8) 0.0223(9) 0.0160(7) 0.0002(6) -0.0005(6) -0.0026(7)
C13 0.0165(8) 0.0232(9) 0.0140(7) -0.0017(6) 0.0004(6) -0.0020(7)
C14 0.0222(9) 0.0260(9) 0.0187(8) -0.0019(7) 0.0005(6) -0.0068(7)
C15 0.0279(10) 0.0233(9) 0.0249(8) 0.0013(7) -0.0016(7) -0.0009(7)
C16 0.0218(9) 0.0288(10) 0.0252(8) 0.0032(7) -0.0051(7) 0.0021(7)
C17 0.0186(9) 0.0283(9) 0.0207(8) 0.0009(7) -0.0031(6) -0.0029(7)
C18 0.0165(8) 0.0246(9) 0.0184(7) -0.0035(6) 0.0002(6) -0.0022(7)
C19 0.0188(9) 0.0328(10) 0.0233(8) 0.0035(7) -0.0027(7) -0.0023(7)
C20 0.0171(9) 0.0289(10) 0.0300(9) -0.0075(7) -0.0005(7) -0.0029(7)
C21 0.0157(8) 0.0281(9) 0.0193(7) -0.0035(7) -0.0025(6) -0.0026(7)
C22 0.0195(9) 0.0262(9) 0.0192(8) -0.0027(7) -0.0028(6) -0.0012(7)
C23 0.0212(9) 0.0325(10) 0.0272(9) 0.0008(7) 0.0024(7) -0.0059(8)
C24 0.0302(11) 0.0362(11) 0.0408(11) -0.0054(9) -0.0043(8) -0.0147(9)
C25 0.0435(13) 0.0528(13) 0.0313(10) -0.0188(9) 0.0019(9) -0.0227(11)
C26 0.0339(11) 0.0466(12) 0.0206(8) -0.0086(8) 0.0038(7) -0.0158(9)
C27 0.0421(13) 0.0240(10) 0.0540(13) 0.0042(9) -0.0086(10) -0.0013(9)
C28 0.0180(9) 0.0305(10) 0.0296(9) 0.0026(7) -0.0076(7) -0.0018(7)
O31 0.0219(6) 0.0219(6) 0.0202(5) -0.0030(5) -0.0001(5) -0.0010(5)
C32 0.0218(9) 0.0227(9) 0.0227(8) -0.0057(7) 0.0013(7) -0.0078(7)
C33 0.0297(10) 0.0264(9) 0.0234(8) -0.0049(7) 0.0005(7) -0.0113(8)
C34 0.0377(11) 0.0390(11) 0.0235(9) -0.0092(8) 0.0064(8) -0.0172(9)
C35 0.0293(10) 0.0388(11) 0.0359(10) -0.0177(9) 0.0098(8) -0.0120(9)
C36 0.0251(10) 0.0283(10) 0.0401(10) -0.0116(8) 0.0048(8) -0.0029(8)
C37 0.0211(9) 0.0224(9) 0.0284(9) -0.0059(7) 0.0027(7) -0.0065(7)
C38 0.0385(11) 0.0290(10) 0.0199(8) -0.0009(7) -0.0041(7) -0.0104(8)
C39 0.0552(14) 0.0467(13) 0.0211(9) 0.0035(8) -0.0048(9) -0.0180(11)
C40 0.0449(12) 0.0268(10) 0.0323(10) 0.0008(8) -0.0077(9) -0.0128(9)
C41 0.0358(11) 0.0315(10) 0.0178(8) -0.0008(7) -0.0066(7) -0.0068(8)
C42 0.0437(14) 0.0334(12) 0.0656(15) -0.0079(10) -0.0128(11) -0.0046(10)
C43 0.0372(14) 0.0576(16) 0.0841(19) -0.0176(14) -0.0088(12) 0.0007(12)
C44 0.0338(12) 0.0630(16) 0.0410(12) -0.0068(11) -0.0052(9) -0.0152(11)
C45 0.0435(13) 0.0424(12) 0.0296(10) 0.0017(9) -0.0090(9) -0.0173(10)
C46 0.0390(11) 0.0322(11) 0.0275(9) -0.0004(8) -0.0066(8) -0.0095(9)
C47 0.0381(13) 0.0616(15) 0.0465(12) -0.0263(11) 0.0153(10) -0.0113(11)
C48 0.0203(9) 0.0202(9) 0.0317(9) -0.0023(7) 0.0005(7) -0.0009(7)
N51A 0.0237(8) 0.0239(8) 0.0311(8) -0.0023(6) -0.0019(6) -0.0067(6)
C52A 0.0344(18) 0.062(2) 0.0474(19) -0.0222(17) -0.0033(13) -0.0177(17)
C53A 0.0329(17) 0.0258(16) 0.065(2) 0.0067(14) -0.0043(14) -0.0133(12)
C54A 0.0187(12) 0.0312(13) 0.0339(12) -0.0007(11) 0.0002(10) -0.0104(10)
C55A 0.0146(9) 0.0322(11) 0.0512(12) -0.0005(9) -0.0056(8) -0.0053(8)
N51B 0.0237(8) 0.0239(8) 0.0311(8) -0.0023(6) -0.0019(6) -0.0067(6)
C52B 0.0344(18) 0.062(2) 0.0474(19) -0.0222(17) -0.0033(13) -0.0177(17)
C53B 0.0329(17) 0.0258(16) 0.065(2) 0.0067(14) -0.0043(14) -0.0133(12)
C54B 0.0187(12) 0.0312(13) 0.0339(12) -0.0007(11) 0.0002(10) -0.0104(10)
C55B 0.0146(9) 0.0322(11) 0.0512(12) -0.0005(9) -0.0056(8) -0.0053(8)
N56 0.0134(7) 0.0239(8) 0.0294(7) -0.0005(6) -0.0032(6) -0.0041(6)

loop_
_atom_type_symbol
_atom_type_description
_atom_type_scat_dispersion_real
_atom_type_scat_dispersion_imag
_atom_type_scat_source
C C 0.0033 0.0016 'International Tables Vol C Tables 4.2.6.8 and 6.1.1.4'
H H 0 0 'International Tables Vol C Tables 4.2.6.8 and 6.1.1.4'
N N 0.0061 0.0033 'International Tables Vol C Tables 4.2.6.8 and 6.1.1.4'
O O 0.0106 0.006 'International Tables Vol C Tables 4.2.6.8 and 6.1.1.4'
Si Si 0.0817 0.0704 'International Tables Vol C Tables 4.2.6.8 and 6.1.1.4'
Sc Sc 0.2519 0.3716 'International Tables Vol C Tables 4.2.6.8 and 6.1.1.4'

loop_
_geom_angle_atom_site_label_1
_geom_angle_atom_site_label_2
_geom_angle_atom_site_label_3
_geom_angle
O31 Sc1 O11 107.34(5)
O31 Sc1 N1 116.14(5)
O11 Sc1 N1 99.77(5)
O31 Sc1 N56 86.83(5)
O11 Sc1 N56 81.74(5)
N1 Sc1 N56 154.76(6)
O31 Sc1 N51A 97.10(5)
O11 Sc1 N51A 144.20(5)
N1 Sc1 N51A 92.14(5)
N56 Sc1 N51A 73.76(5)
O31 Sc1 Si1 148.04(4)
O11 Sc1 Si1 84.47(4)
N1 Sc1 Si1 31.95(4)
N56 Sc1 Si1 124.73(4)
N51A Sc1 Si1 88.41(4)
N1 Si1 C2 116.37(9)
N1 Si1 C3 116.22(9)
C2 Si1 C3 105.71(10)
C2 Si1 Sc1 120.91(7)
C3 Si1 Sc1 133.31(8)
N1 Si1 H1 102.6(8)
C2 Si1 H1 108.5(8)
C3 Si1 H1 106.9(9)
Sc1 Si1 H1 62.4(8)
N1 Si2 C5 114.48(11)
N1 Si2 C4B 109.8(9)
C5 Si2 C4B 104.7(12)
N1 Si2 C4A 115.7(10)
C5 Si2 C4A 111.7(12)
N1 Si2 H2 108.7(9)
C5 Si2 H2 105.2(9)
C4B Si2 H2 113.9(10)
C4A Si2 H2 99.3(11)
Si1 N1 Si2 126.85(9)
Si1 N1 Sc1 107.16(7)
Si2 N1 Sc1 124.59(8)
Si1 C2 H2A 109.5
Si1 C2 H2B 109.5
H2A C2 H2B 109.5
Si1 C2 H2C 109.5
H2A C2 H2C 109.5
H2B C2 H2C 109.5
Si1 C3 H3A 109.5
Si1 C3 H3B 109.5
H3A C3 H3B 109.5
Si1 C3 H3C 109.5
H3A C3 H3C 109.5
H3B C3 H3C 109.5
Si2 C4A H4A1 109.5
Si2 C4A H4A2 109.5
H4A1 C4A H4A2 109.5
Si2 C4A H4A3 109.5
H4A1 C4A H4A3 109.5
H4A2 C4A H4A3 109.5
Si2 C4B H4B1 109.5
Si2 C4B H4B2 109.5
H4B1 C4B H4B2 109.5
Si2 C4B H4B3 109.5
H4B1 C4B H4B3 109.5
H4B2 C4B H4B3 109.5
Si2 C5 H5A 109.5
Si2 C5 H5B 109.5
H5A C5 H5B 109.5
Si2 C5 H5C 109.5
H5A C5 H5C 109.5
H5B C5 H5C 109.5
C12 O11 Sc1 139.70(10)
O11 C12 C17 118.05(14)
O11 C12 C13 122.23(14)
C17 C12 C13 119.71(15)
C14 C13 C12 117.32(14)
C14 C13 C18 121.36(14)
C12 C13 C18 121.32(14)
C15 C14 C13 123.65(16)
C15 C14 H14 118.2
C13 C14 H14 118.2
C16 C15 C14 117.67(16)
C16 C15 C27 121.74(16)
C14 C15 C27 120.56(17)
C15 C16 C17 121.06(16)
C15 C16 H16 119.5
C17 C16 H16 119.5
C16 C17 C12 120.58(15)
C16 C17 C28 119.87(15)
C12 C17 C28 119.52(15)
C21 C18 C20 110.80(13)
C21 C18 C13 109.31(13)
C20 C18 C13 109.26(13)
C21 C18 C19 110.29(13)
C20 C18 C19 107.54(14)
C13 C18 C19 109.62(13)
C18 C19 H19A 109.5
C18 C19 H19B 109.5
H19A C19 H19B 109.5
C18 C19 H19C 109.5
H19A C19 H19C 109.5
H19B C19 H19C 109.5
C18 C20 H20A 109.5
C18 C20 H20B 109.5
H20A C20 H20B 109.5
C18 C20 H20C 109.5
H20A C20 H20C 109.5
H20B C20 H20C 109.5
C22 C21 C26 116.81(16)
C22 C21 C18 121.56(14)
C26 C21 C18 121.44(14)
C23 C22 C21 121.70(15)
C23 C22 H22 119.1
C21 C22 H22 119.1
C24 C23 C22 120.38(16)
C24 C23 H23 119.8
C22 C23 H23 119.8
C23 C24 C25 118.93(18)
C23 C24 H24 120.5
C25 C24 H24 120.5
C26 C25 C24 120.60(17)
C26 C25 H25 119.7
C24 C25 H25 119.7
C25 C26 C21 121.57(17)
C25 C26 H26 119.2
C21 C26 H26 119.2
C15 C27 H27A 109.5
C15 C27 H27B 109.5
H27A C27 H27B 109.5
C15 C27 H27C 109.5
H27A C27 H27C 109.5
H27B C27 H27C 109.5
C17 C28 N56 113.80(13)
C17 C28 H28A 108.8
N56 C28 H28A 108.8
C17 C28 H28B 108.8
N56 C28 H28B 108.8
H28A C28 H28B 107.7
C32 O31 Sc1 136.59(10)
O31 C32 C37 119.28(14)
O31 C32 C33 121.39(15)
C37 C32 C33 119.32(15)
C34 C33 C32 117.48(17)
C34 C33 C38 122.12(16)
C32 C33 C38 120.40(15)
C35 C34 C33 123.83(17)
C35 C34 H34 118.1
C33 C34 H34 118.1
C36 C35 C34 117.20(17)
C36 C35 C47 121.1(2)
C34 C35 C47 121.73(19)
C35 C36 C37 121.73(18)
C35 C36 H36 119.1
C37 C36 H36 119.1
C36 C37 C32 120.09(16)
C36 C37 C48 119.38(16)
C32 C37 C48 120.28(15)
C33 C38 C41 110.94(14)
C33 C38 C40 108.88(14)
C41 C38 C40 112.33(16)
C33 C38 C39 111.63(16)
C41 C38 C39 105.90(14)
C40 C38 C39 107.10(15)
C38 C39 H39A 109.5
C38 C39 H39B 109.5
H39A C39 H39B 109.5
C38 C39 H39C 109.5
H39A C39 H39C 109.5
H39B C39 H39C 109.5
C38 C40 H40A 109.5
C38 C40 H40B 109.5
H40A C40 H40B 109.5
C38 C40 H40C 109.5
H40A C40 H40C 109.5
H40B C40 H40C 109.5
C42 C41 C46 117.24(19)
C42 C41 C38 121.97(17)
C46 C41 C38 120.55(17)
C41 C42 C43 121.5(2)
C41 C42 H42 119.3
C43 C42 H42 119.3
C44 C43 C42 120.5(2)
C44 C43 H43 119.8
C42 C43 H43 119.8
C43 C44 C45 119.0(2)
C43 C44 H44 120.5
C45 C44 H44 120.5
C44 C45 C46 120.5(2)
C44 C45 H45 119.8
C46 C45 H45 119.8
C41 C46 C45 121.4(2)
C41 C46 H46 119.3
C45 C46 H46 119.3
C35 C47 H47A 109.5
C35 C47 H47B 109.5
H47A C47 H47B 109.5
C35 C47 H47C 109.5
H47A C47 H47C 109.5
H47B C47 H47C 109.5
N56 C48 C37 115.85(14)
N56 C48 H48A 108.3
C37 C48 H48A 108.3
N56 C48 H48B 108.3
C37 C48 H48B 108.3
H48A C48 H48B 107.4
C52A N51A C53A 110.0(2)
C52A N51A C54A 110.2(2)
C53A N51A C54A 108.24(19)
C52A N51A Sc1 116.30(16)
C53A N51A Sc1 107.38(14)
C54A N51A Sc1 104.41(12)
N51A C52A H52A 109.5
N51A C52A H52B 109.5
H52A C52A H52B 109.5
N51A C52A H52C 109.5
H52A C52A H52C 109.5
H52B C52A H52C 109.5
N51A C53A H53A 109.5
N51A C53A H53B 109.5
H53A C53A H53B 109.5
N51A C53A H53C 109.5
H53A C53A H53C 109.5
H53B C53A H53C 109.5
C55A C54A N51A 112.14(19)
C55A C54A H54A 109.2
N51A C54A H54A 109.2
C55A C54A H54B 109.2
N51A C54A H54B 109.2
H54A C54A H54B 107.9
C54A C55A N56 111.04(16)
C54A C55A H55A 109.4
N56 C55A H55A 109.4
C54A C55A H55B 109.4
N56 C55A H55B 109.4
H55A C55A H55B 108
H52D C52B H52E 109.5
H52D C52B H52F 109.5
H52E C52B H52F 109.5
H53D C53B H53E 109.5
H53D C53B H53F 109.5
H53E C53B H53F 109.5
H54C C54B H54D 108
C55A N56 C48 109.70(14)
C55A N56 C28 108.51(13)
C48 N56 C28 109.44(13)
C55A N56 Sc1 113.64(11)
C48 N56 Sc1 107.60(10)
C28 N56 Sc1 107.89(10)

loop_
_geom_bond_atom_site_label_1
_geom_bond_atom_site_label_2
_geom_bond_distance
Sc1 O31 1.9523(11)
Sc1 O11 1.9679(11)
Sc1 N1 2.1094(15)
Sc1 N56 2.3413(14)
Sc1 N51A 2.4106(15)
Sc1 Si1 3.0788(6)
Si1 N1 1.7050(16)
Si1 C2 1.864(2)
Si1 C3 1.881(2)
Si1 H1 1.44(2)
Si2 N1 1.7100(16)
Si2 C5 1.846(3)
Si2 C4B 1.87(4)
Si2 C4A 1.89(4)
Si2 H2 1.43(2)
C2 H2A 0.98
C2 H2B 0.98
C2 H2C 0.98
C3 H3A 0.98
C3 H3B 0.98
C3 H3C 0.98
C4A H4A1 0.98
C4A H4A2 0.98
C4A H4A3 0.98
C4B H4B1 0.98
C4B H4B2 0.98
C4B H4B3 0.98
C5 H5A 0.98
C5 H5B 0.98
C5 H5C 0.98
O11 C12 1.3451(19)
C12 C17 1.403(2)
C12 C13 1.418(2)
C13 C14 1.397(2)
C13 C18 1.551(2)
C14 C15 1.394(2)
C14 H14 0.95
C15 C16 1.388(3)
C15 C27 1.507(3)
C16 C17 1.391(2)
C16 H16 0.95
C17 C28 1.506(2)
C18 C21 1.534(2)
C18 C20 1.547(2)
C18 C19 1.549(2)
C19 H19A 0.98
C19 H19B 0.98
C19 H19C 0.98
C20 H20A 0.98
C20 H20B 0.98
C20 H20C 0.98
C21 C22 1.397(2)
C21 C26 1.397(2)
C22 C23 1.388(2)
C22 H22 0.95
C23 C24 1.382(3)
C23 H23 0.95
C24 C25 1.384(3)
C24 H24 0.95
C25 C26 1.385(3)
C25 H25 0.95
C26 H26 0.95
C27 H27A 0.98
C27 H27B 0.98
C27 H27C 0.98
C28 N56 1.509(2)
C28 H28A 0.99
C28 H28B 0.99
O31 C32 1.348(2)
C32 C37 1.409(2)
C32 C33 1.419(2)
C33 C34 1.399(3)
C33 C38 1.535(3)
C34 C35 1.393(3)
C34 H34 0.95
C35 C36 1.387(3)
C35 C47 1.512(3)
C36 C37 1.394(2)
C36 H36 0.95
C37 C48 1.508(2)
C38 C41 1.541(3)
C38 C40 1.544(2)
C38 C39 1.551(2)
C39 H39A 0.98
C39 H39B 0.98
C39 H39C 0.98
C40 H40A 0.98
C40 H40B 0.98
C40 H40C 0.98
C41 C42 1.380(3)
C41 C46 1.392(3)
C42 C43 1.394(3)
C42 H42 0.95
C43 C44 1.374(3)
C43 H43 0.95
C44 C45 1.374(3)
C44 H44 0.95
C45 C46 1.391(3)
C45 H45 0.95
C46 H46 0.95
C47 H47A 0.98
C47 H47B 0.98
C47 H47C 0.98
C48 N56 1.499(2)
C48 H48A 0.99
C48 H48B 0.99
N51A C52A 1.460(3)
N51A C53A 1.480(3)
N51A C54A 1.493(3)
C52A H52A 0.98
C52A H52B 0.98
C52A H52C 0.98
C53A H53A 0.98
C53A H53B 0.98
C53A H53C 0.98
C54A C55A 1.469(3)
C54A H54A 0.99
C54A H54B 0.99
C55A N56 1.491(2)
C55A H55A 0.99
C55A H55B 0.99
C52B H52D 0.98
C52B H52E 0.98
C52B H52F 0.98
C53B H53D 0.98
C53B H53E 0.98
C53B H53F 0.98
C54B H54C 0.99
C54B H54D 0.99

loop_
_geom_torsion_atom_site_label_1
_geom_torsion_atom_site_label_2
_geom_torsion_atom_site_label_3
_geom_torsion_atom_site_label_4
_geom_torsion
O31 Sc1 Si1 N1 4.30(10)
O11 Sc1 Si1 N1 118.53(8)
N56 Sc1 Si1 N1 -165.52(9)
N51A Sc1 Si1 N1 -96.61(9)
O31 Sc1 Si1 C2 -91.42(11)
O11 Sc1 Si1 C2 22.82(10)
N1 Sc1 Si1 C2 -95.71(12)
N56 Sc1 Si1 C2 98.77(10)
N51A Sc1 Si1 C2 167.68(10)
O31 Sc1 Si1 C3 85.03(13)
O11 Sc1 Si1 C3 -160.74(11)
N1 Sc1 Si1 C3 80.73(13)
N56 Sc1 Si1 C3 -84.79(12)
N51A Sc1 Si1 C3 -15.88(12)
C2 Si1 N1 Si2 -59.24(14)
C3 Si1 N1 Si2 66.28(15)
Sc1 Si1 N1 Si2 -166.89(16)
C2 Si1 N1 Sc1 107.65(10)
C3 Si1 N1 Sc1 -126.82(10)
C5 Si2 N1 Si1 -53.89(18)
C4B Si2 N1 Si1 63.6(10)
C4A Si2 N1 Si1 78.2(10)
C5 Si2 N1 Sc1 141.37(15)
C4B Si2 N1 Sc1 -101.2(10)
C4A Si2 N1 Sc1 -86.5(10)
O31 Sc1 N1 Si1 -177.47(6)
O11 Sc1 N1 Si1 -62.55(8)
N56 Sc1 N1 Si1 28.80(17)
N51A Sc1 N1 Si1 83.55(8)
O31 Sc1 N1 Si2 -10.20(12)
O11 Sc1 N1 Si2 104.72(10)
N56 Sc1 N1 Si2 -163.93(9)
N51A Sc1 N1 Si2 -109.18(10)
Si1 Sc1 N1 Si2 167.27(15)
O31 Sc1 O11 C12 -71.28(16)
N1 Sc1 O11 C12 167.25(15)
N56 Sc1 O11 C12 12.76(15)
N51A Sc1 O11 C12 59.57(19)
Si1 Sc1 O11 C12 139.10(15)
Sc1 O11 C12 C17 -35.6(2)
Sc1 O11 C12 C13 143.41(13)
O11 C12 C13 C14 179.70(14)
C17 C12 C13 C14 -1.3(2)
O11 C12 C13 C18 -0.9(2)
C17 C12 C13 C18 178.03(14)
C12 C13 C14 C15 0.1(2)
C18 C13 C14 C15 -179.30(15)
C13 C14 C15 C16 1.2(2)
C13 C14 C15 C27 179.42(16)
C14 C15 C16 C17 -1.2(2)
C27 C15 C16 C17 -179.41(17)
C15 C16 C17 C12 0.0(3)
C15 C16 C17 C28 177.89(15)
O11 C12 C17 C16 -179.66(14)
C13 C12 C17 C16 1.3(2)
O11 C12 C17 C28 2.4(2)
C13 C12 C17 C28 -176.59(14)
C14 C13 C18 C21 -0.89(19)
C12 C13 C18 C21 179.78(13)
C14 C13 C18 C20 -122.29(16)
C12 C13 C18 C20 58.38(18)
C14 C13 C18 C19 120.10(16)
C12 C13 C18 C19 -59.23(19)
C20 C18 C21 C22 31.8(2)
C13 C18 C21 C22 -88.71(18)
C19 C18 C21 C22 150.71(16)
C20 C18 C21 C26 -153.44(17)
C13 C18 C21 C26 86.10(19)
C19 C18 C21 C26 -34.5(2)
C26 C21 C22 C23 -1.5(3)
C18 C21 C22 C23 173.52(15)
C21 C22 C23 C24 1.0(3)
C22 C23 C24 C25 0.1(3)
C23 C24 C25 C26 -0.6(3)
C24 C25 C26 C21 0.0(3)
C22 C21 C26 C25 1.0(3)
C18 C21 C26 C25 -174.02(18)
C16 C17 C28 N56 -124.66(16)
C12 C17 C28 N56 53.3(2)
O11 Sc1 O31 C32 96.01(15)
N1 Sc1 O31 C32 -153.42(14)
N56 Sc1 O31 C32 15.68(15)
N51A Sc1 O31 C32 -57.51(15)
Si1 Sc1 O31 C32 -155.95(12)
Sc1 O31 C32 C37 -26.3(2)
Sc1 O31 C32 C33 153.92(13)
O31 C32 C33 C34 -174.23(15)
C37 C32 C33 C34 6.0(2)
O31 C32 C33 C38 6.7(2)
C37 C32 C33 C38 -173.10(15)
C32 C33 C34 C35 -1.5(3)
C38 C33 C34 C35 177.58(17)
C33 C34 C35 C36 -2.6(3)
C33 C34 C35 C47 177.71(18)
C34 C35 C36 C37 2.2(3)
C47 C35 C36 C37 -178.11(18)
C35 C36 C37 C32 2.3(3)
C35 C36 C37 C48 -172.10(16)
O31 C32 C37 C36 173.74(15)
C33 C32 C37 C36 -6.4(2)
O31 C32 C37 C48 -12.0(2)
C33 C32 C37 C48 167.86(15)
C34 C33 C38 C41 -123.06(17)
C32 C33 C38 C41 56.0(2)
C34 C33 C38 C40 112.83(18)
C32 C33 C38 C40 -68.2(2)
C34 C33 C38 C39 -5.2(2)
C32 C33 C38 C39 173.82(15)
C33 C38 C41 C42 -153.73(18)
C40 C38 C41 C42 -31.6(2)
C39 C38 C41 C42 85.0(2)
C33 C38 C41 C46 32.1(2)
C40 C38 C41 C46 154.20(16)
C39 C38 C41 C46 -89.22(19)
C46 C41 C42 C43 0.1(3)
C38 C41 C42 C43 -174.31(19)
C41 C42 C43 C44 0.2(4)
C42 C43 C44 C45 -0.4(4)
C43 C44 C45 C46 0.3(3)
C42 C41 C46 C45 -0.1(3)
C38 C41 C46 C45 174.33(15)
C44 C45 C46 C41 -0.1(3)
C36 C37 C48 N56 -123.70(17)
C32 C37 C48 N56 62.0(2)
O31 Sc1 N51A C52A 177.7(2)
O11 Sc1 N51A C52A 44.4(2)
N1 Sc1 N51A C52A -65.6(2)
N56 Sc1 N51A C52A 93.1(2)
Si1 Sc1 N51A C52A -33.9(2)
O31 Sc1 N51A C53A -58.64(17)
O11 Sc1 N51A C53A 168.05(17)
N1 Sc1 N51A C53A 58.04(17)
N56 Sc1 N51A C53A -143.23(17)
Si1 Sc1 N51A C53A 89.77(17)
O31 Sc1 N51A C54A 56.13(13)
O11 Sc1 N51A C54A -77.18(15)
N1 Sc1 N51A C54A 172.81(13)
N56 Sc1 N51A C54A -28.46(13)
Si1 Sc1 N51A C54A -155.45(13)
C52A N51A C54A C55A -72.3(3)
C53A N51A C54A C55A 167.4(2)
Sc1 N51A C54A C55A 53.2(2)
N51A C54A C55A N56 -53.2(2)
C54A C55A N56 C48 -97.0(2)
C54A C55A N56 C28 143.52(18)
C54A C55A N56 Sc1 23.5(2)
C37 C48 N56 C55A 60.86(18)
C37 C48 N56 C28 179.80(14)
C37 C48 N56 Sc1 -63.23(15)
C17 C28 N56 C55A 165.70(15)
C17 C28 N56 C48 46.03(19)
C17 C28 N56 Sc1 -70.77(15)
O31 Sc1 N56 C55A -94.85(12)
O11 Sc1 N56 C55A 157.12(12)
N1 Sc1 N56 C55A 61.70(18)
N51A Sc1 N56 C55A 3.49(11)
Si1 Sc1 N56 C55A 79.77(12)
O31 Sc1 N56 C48 26.81(10)
O11 Sc1 N56 C48 -81.22(10)
N1 Sc1 N56 C48 -176.64(12)
N51A Sc1 N56 C48 125.15(11)
Si1 Sc1 N56 C48 -158.57(8)
O31 Sc1 N56 C28 144.80(10)
O11 Sc1 N56 C28 36.76(10)
N1 Sc1 N56 C28 -58.65(17)
N51A Sc1 N56 C28 -116.86(10)
Si1 Sc1 N56 C28 -40.58(11)
